data_2211875
loop_
_publ_author_name
'Gareth R. Owen'
'Mairi F. Haddow'

_publ_section_title
;<i>catena</i>-Poly[[[bis(2-pyridone-\k<i>O</i>)sodium]-di-\m-2-pyridone-\k^4^<i>O</i>:<i>O</i>]
 tetrafluoroborate]
;
_journal_coeditor_code KP2072
_journal_issue 1
_journal_name_full 'Acta Crystallographica Section E'
_journal_page_first m83
_journal_page_last m85
_journal_paper_doi 10.1107/S1600536806051567
_journal_volume 63
_journal_year 2007
_chemical_formula_iupac '[Na (C5 H5 N1 O1)4] B F4'
_chemical_formula_moiety 'C20 H20 N4 Na O4 +, B F4 -'
_chemical_formula_sum 'C20 H20 B F4 N4 Na O4'
_chemical_formula_weight 490.20
_chemical_name_systematic
;
catena-Poly[[[bis(2-pyridone-\kO)sodium]-di-\m-2-pyridone-\k^4^O:O]
tetrafluoroborate]
;
_space_group_IT_number 14
_symmetry_cell_setting monoclinic
_symmetry_space_group_name_Hall '-P 2yn'
_symmetry_space_group_name_H-M 'P 1 21/n 1'
_atom_sites_solution_hydrogens geom
_atom_sites_solution_primary direct
_atom_sites_solution_secondary difmap
_cell_angle_alpha 90.00
_cell_angle_beta 90.322(4)
_cell_angle_gamma 90.00
_cell_formula_units_Z 4
_cell_length_a 7.2259(12)
_cell_length_b 13.521(2)
_cell_length_c 22.655(4)
_cell_measurement_reflns_used 5374
_cell_measurement_temperature 173(2)
_cell_measurement_theta_max 25.806
_cell_measurement_theta_min 2.349
_cell_volume 2213.4(6)
_computing_cell_refinement SMART
_computing_data_collection 'SMART (Bruker, 1998)'
_computing_data_reduction 'SAINT (Bruker, 1998)'
_computing_molecular_graphics 'SHELXTL (Bruker, 2001)'
_computing_publication_material SHELXTL
_computing_structure_refinement 'SHELXL97 (Sheldrick, 1997)'
_computing_structure_solution 'SHELXS97 (Sheldrick, 1997)'
_diffrn_ambient_temperature 173(2)
_diffrn_detector_area_resol_mean 8.2
_diffrn_measured_fraction_theta_full 0.993
_diffrn_measured_fraction_theta_max 0.993
_diffrn_measurement_device_type 'Bruker SMART CCD area-detector'
_diffrn_measurement_method '\f and \w'
_diffrn_radiation_monochromator graphite
_diffrn_radiation_source 'fine-focus sealed tube'
_diffrn_radiation_type MoK\a
_diffrn_radiation_wavelength 0.71073
_diffrn_reflns_av_R_equivalents 0.0759
_diffrn_reflns_av_sigmaI/netI 0.0716
_diffrn_reflns_limit_h_max 9
_diffrn_reflns_limit_h_min -9
_diffrn_reflns_limit_k_max 17
_diffrn_reflns_limit_k_min -17
_diffrn_reflns_limit_l_max 29
_diffrn_reflns_limit_l_min -29
_diffrn_reflns_number 22997
_diffrn_reflns_theta_full 27.50
_diffrn_reflns_theta_max 27.50
_diffrn_reflns_theta_min 1.75
_diffrn_standards_decay_% 0
_diffrn_standards_number 0
_exptl_absorpt_coefficient_mu 0.141
_exptl_absorpt_correction_T_max 0.992
_exptl_absorpt_correction_T_min 0.849
_exptl_absorpt_correction_type multi-scan
_exptl_absorpt_process_details '(SADABS; Sheldrick, 1996)'
_exptl_crystal_colour colourless
_exptl_crystal_density_diffrn 1.471
_exptl_crystal_density_method 'not measured'
_exptl_crystal_description needle
_exptl_crystal_F_000 1008
_exptl_crystal_size_max 0.42
_exptl_crystal_size_mid 0.06
_exptl_crystal_size_min 0.06
_refine_diff_density_max 0.307
_refine_diff_density_min -0.262
_refine_ls_extinction_method none
_refine_ls_goodness_of_fit_ref 1.028
_refine_ls_hydrogen_treatment mixed
_refine_ls_matrix_type full
_refine_ls_number_parameters 326
_refine_ls_number_reflns 5053
_refine_ls_number_restraints 0
_refine_ls_restrained_S_all 1.028
_refine_ls_R_factor_all 0.1170
_refine_ls_R_factor_gt 0.0652
_refine_ls_shift/su_max 0.000
_refine_ls_shift/su_mean 0.000
_refine_ls_structure_factor_coef Fsqd
_refine_ls_weighting_details 'calc w=1/[\s^2^(Fo^2^)+(0.0576P)^2^+1.6958P] where P=(Fo^2^+2Fc^2^)/3'
_refine_ls_weighting_scheme calc
_refine_ls_wR_factor_gt 0.1289
_refine_ls_wR_factor_ref 0.1468
_reflns_number_gt 3175
_reflns_number_total 5053
_reflns_threshold_expression I>2\s(I)
_cod_data_source_file kp2072.cif
_cod_data_source_block I
_cod_original_cell_volume 2213.5(6)
_cod_original_sg_symbol_H-M 'P 21/n'
_cod_database_code 2211875
_cod_database_fobs_code 2211875

loop_
_symmetry_equiv_pos_as_xyz
'x, y, z'
'-x+1/2, y+1/2, -z+1/2'
'-x, -y, -z'
'x-1/2, -y-1/2, z-1/2'

loop_
_atom_site_type_symbol
_atom_site_label
_atom_site_fract_x
_atom_site_fract_y
_atom_site_fract_z
_atom_site_U_iso_or_equiv
_atom_site_adp_type
_atom_site_calc_flag
_atom_site_refinement_flags
_atom_site_occupancy
Na Na1 0.5000 0.5000 0.5000 0.0224(3) Uani d S 1
Na Na2 1.0000 0.5000 0.5000 0.0224(3) Uani d S 1
N N1 0.7078(3) 0.26795(18) 0.50276(11) 0.0225(5) Uani d . 1
N N2 0.8010(3) 0.54131(18) 0.63781(10) 0.0222(5) Uani d . 1
N N3 0.6512(3) 0.53176(19) 0.35073(10) 0.0252(6) Uani d . 1
N N4 0.8359(3) 0.73546(17) 0.45411(11) 0.0228(5) Uani d . 1
O O1 0.7366(3) 0.40894(14) 0.44876(8) 0.0253(5) Uani d . 1
O O2 0.7592(2) 0.59717(14) 0.54430(8) 0.0240(4) Uani d . 1
O O3 0.4839(3) 0.60875(14) 0.42137(8) 0.0255(4) Uani d . 1
O O4 1.0096(3) 0.60781(14) 0.42057(8) 0.0248(4) Uani d . 1
B B1 0.1599(5) 0.5219(3) 0.13962(16) 0.0315(8) Uani d . 1
C C1 0.7660(3) 0.3165(2) 0.45319(12) 0.0212(6) Uani d . 1
C C2 0.8577(4) 0.2569(2) 0.41096(13) 0.0275(7) Uani d . 1
H H2 0.8982 0.2856 0.3750 0.033 Uiso calc R 1
C C3 0.8887(4) 0.1583(2) 0.42137(14) 0.0342(7) Uani d . 1
H H3 0.9515 0.1196 0.3928 0.041 Uiso calc R 1
C C4 0.8284(4) 0.1140(2) 0.47383(14) 0.0332(7) Uani d . 1
H H4 0.8505 0.0458 0.4811 0.040 Uiso calc R 1
C C5 0.7383(4) 0.1701(2) 0.51377(13) 0.0274(7) Uani d . 1
H H5A 0.6962 0.1414 0.5495 0.033 Uiso calc R 1
C C6 0.7405(4) 0.6117(2) 0.59910(12) 0.0209(6) Uani d . 1
C C7 0.6605(4) 0.6979(2) 0.62504(13) 0.0272(7) Uani d . 1
H H7 0.6153 0.7495 0.6005 0.033 Uiso calc R 1
C C8 0.6486(4) 0.7065(2) 0.68517(13) 0.0331(7) Uani d . 1
H H8A 0.5966 0.7646 0.7019 0.040 Uiso calc R 1
C C9 0.7122(4) 0.6308(2) 0.72221(13) 0.0321(7) Uani d . 1
H H9 0.7035 0.6369 0.7639 0.039 Uiso calc R 1
C C10 0.7863(4) 0.5487(2) 0.69771(12) 0.0273(7) Uani d . 1
H H10 0.8282 0.4961 0.7222 0.033 Uiso calc R 1
C C11 0.5393(3) 0.6075(2) 0.36883(12) 0.0216(6) Uani d . 1
C C12 0.4955(4) 0.6789(2) 0.32485(13) 0.0301(7) Uani d . 1
H H12 0.4197 0.7340 0.3345 0.036 Uiso calc R 1
C C13 0.5614(4) 0.6691(3) 0.26902(14) 0.0386(8) Uani d . 1
H H13 0.5288 0.7169 0.2401 0.046 Uiso calc R 1
C C14 0.6762(4) 0.5902(3) 0.25320(14) 0.0400(8) Uani d . 1
H H14 0.7224 0.5841 0.2142 0.048 Uiso calc R 1
C C15 0.7192(4) 0.5228(2) 0.29519(13) 0.0330(7) Uani d . 1
H H15 0.7976 0.4687 0.2858 0.040 Uiso calc R 1
C C16 0.9436(3) 0.6932(2) 0.41155(12) 0.0213(6) Uani d . 1
C C17 0.9722(4) 0.7520(2) 0.36032(13) 0.0283(7) Uani d . 1
H H17 1.0474 0.7274 0.3294 0.034 Uiso calc R 1
C C18 0.8935(4) 0.8427(2) 0.35505(14) 0.0345(8) Uani d . 1
H H18 0.9135 0.8804 0.3203 0.041 Uiso calc R 1
C C19 0.7830(4) 0.8818(2) 0.40024(14) 0.0311(7) Uani d . 1
H H19 0.7280 0.9454 0.3965 0.037 Uiso calc R 1
C C20 0.7570(4) 0.8267(2) 0.44908(13) 0.0287(7) Uani d . 1
H H20 0.6830 0.8516 0.4803 0.034 Uiso calc R 1
H H1N 0.663(4) 0.302(2) 0.5289(14) 0.036(10) Uiso d . 1
H H2N 0.844(4) 0.486(2) 0.6223(13) 0.030(9) Uiso d . 1
H H3N 0.680(4) 0.489(2) 0.3767(13) 0.023(8) Uiso d . 1
H H4N 0.804(4) 0.699(2) 0.4844(14) 0.035(9) Uiso d . 1
F F1 0.3086(3) 0.55499(16) 0.17229(9) 0.0569(6) Uani d . 1
F F2 0.1460(3) 0.41937(14) 0.14367(9) 0.0479(5) Uani d . 1
F F3 0.0019(3) 0.56367(18) 0.16124(14) 0.0921(10) Uani d . 1
F F4 0.1815(3) 0.54898(16) 0.08153(9) 0.0665(7) Uani d . 1

loop_
_atom_site_aniso_label
_atom_site_aniso_U_11
_atom_site_aniso_U_22
_atom_site_aniso_U_33
_atom_site_aniso_U_12
_atom_site_aniso_U_13
_atom_site_aniso_U_23
Na1 0.0252(8) 0.0223(8) 0.0198(8) 0.0038(6) 0.0026(6) -0.0003(6)
Na2 0.0266(8) 0.0204(8) 0.0203(8) 0.0027(6) 0.0030(6) 0.0014(6)
N1 0.0244(13) 0.0209(13) 0.0222(13) 0.0018(10) 0.0002(10) -0.0016(11)
N2 0.0273(13) 0.0193(13) 0.0199(12) 0.0010(10) 0.0023(10) -0.0036(10)
N3 0.0256(13) 0.0321(15) 0.0180(12) 0.0034(11) -0.0028(10) 0.0009(11)
N4 0.0254(13) 0.0182(13) 0.0249(13) 0.0006(10) 0.0028(10) 0.0028(11)
O1 0.0303(11) 0.0209(11) 0.0245(11) 0.0025(8) 0.0016(8) 0.0001(8)
O2 0.0307(11) 0.0229(11) 0.0183(10) -0.0009(8) 0.0020(8) 0.0015(8)
O3 0.0292(11) 0.0271(11) 0.0202(10) 0.0006(9) 0.0036(8) -0.0011(9)
O4 0.0323(11) 0.0177(10) 0.0244(10) 0.0036(9) 0.0025(8) 0.0014(8)
B1 0.0316(19) 0.031(2) 0.0315(19) -0.0048(15) 0.0041(15) -0.0032(16)
C1 0.0183(13) 0.0238(16) 0.0216(14) -0.0001(11) -0.0030(11) -0.0015(12)
C2 0.0266(15) 0.0285(17) 0.0273(16) -0.0018(13) 0.0014(12) -0.0067(13)
C3 0.0312(16) 0.0312(18) 0.0403(19) 0.0063(14) -0.0014(14) -0.0159(15)
C4 0.0388(17) 0.0164(15) 0.0443(19) 0.0076(13) -0.0102(15) -0.0051(14)
C5 0.0301(16) 0.0217(16) 0.0304(17) -0.0051(12) -0.0063(13) 0.0033(13)
C6 0.0213(14) 0.0195(14) 0.0218(14) -0.0049(11) 0.0035(11) -0.0003(12)
C7 0.0299(16) 0.0229(16) 0.0288(16) 0.0008(12) 0.0006(12) -0.0036(13)
C8 0.0376(18) 0.0288(17) 0.0331(17) 0.0043(14) 0.0075(14) -0.0110(14)
C9 0.0389(18) 0.0381(19) 0.0195(15) 0.0013(14) 0.0048(13) -0.0042(14)
C10 0.0296(16) 0.0314(17) 0.0209(15) -0.0034(13) -0.0006(12) 0.0048(13)
C11 0.0173(13) 0.0232(15) 0.0243(15) -0.0027(11) -0.0013(11) -0.0021(12)
C12 0.0275(15) 0.0314(17) 0.0312(17) -0.0002(13) -0.0022(13) 0.0061(14)
C13 0.0407(19) 0.049(2) 0.0257(17) -0.0044(16) -0.0012(14) 0.0163(15)
C14 0.0340(18) 0.067(2) 0.0194(16) -0.0051(17) 0.0055(13) 0.0012(16)
C15 0.0244(15) 0.047(2) 0.0275(16) 0.0042(14) 0.0047(12) -0.0095(15)
C16 0.0191(13) 0.0182(15) 0.0265(15) -0.0052(11) -0.0027(11) -0.0008(12)
C17 0.0311(16) 0.0283(17) 0.0255(16) -0.0004(13) 0.0028(12) 0.0048(13)
C18 0.0422(19) 0.0288(18) 0.0327(17) -0.0046(14) -0.0035(14) 0.0146(14)
C19 0.0328(16) 0.0170(15) 0.0435(19) 0.0024(13) -0.0069(14) 0.0012(14)
C20 0.0267(15) 0.0207(16) 0.0386(18) 0.0045(12) -0.0030(13) -0.0016(14)
F1 0.0578(13) 0.0642(14) 0.0486(13) -0.0279(11) -0.0175(10) 0.0052(11)
F2 0.0651(13) 0.0323(11) 0.0463(12) -0.0076(9) -0.0088(10) 0.0009(9)
F3 0.0482(14) 0.0694(17) 0.159(3) -0.0045(12) 0.0378(15) -0.0532(18)
F4 0.1094(19) 0.0534(14) 0.0367(12) -0.0151(13) -0.0104(12) 0.0058(10)

loop_
_atom_type_symbol
_atom_type_description
_atom_type_scat_dispersion_real
_atom_type_scat_dispersion_imag
_atom_type_scat_source
C C 0.0033 0.0016 'International Tables Vol C Tables 4.2.6.8 and 6.1.1.4'
H H 0.0000 0.0000 'International Tables Vol C Tables 4.2.6.8 and 6.1.1.4'
B B 0.0013 0.0007 'International Tables Vol C Tables 4.2.6.8 and 6.1.1.4'
N N 0.0061 0.0033 'International Tables Vol C Tables 4.2.6.8 and 6.1.1.4'
O O 0.0106 0.0060 'International Tables Vol C Tables 4.2.6.8 and 6.1.1.4'
Na Na 0.0362 0.0249 'International Tables Vol C Tables 4.2.6.8 and 6.1.1.4'
F F 0.0171 0.0103 'International Tables Vol C Tables 4.2.6.8 and 6.1.1.4'

loop_
_geom_angle_atom_site_label_1
_geom_angle_atom_site_label_2
_geom_angle_atom_site_label_3
_geom_angle_site_symmetry_1
_geom_angle_site_symmetry_3
_geom_angle
_geom_angle_publ_flag
O3 Na1 O3 . 3_666 180.00(9) ?
O3 Na1 O1 . . 89.22(6) ?
O3 Na1 O1 3_666 . 90.78(6) ?
O3 Na1 O1 . 3_666 90.78(6) ?
O3 Na1 O1 3_666 3_666 89.22(6) ?
O1 Na1 O1 . 3_666 180.00(8) ?
O3 Na1 O2 . . 90.53(6) ?
O3 Na1 O2 3_666 . 89.47(6) ?
O1 Na1 O2 . . 85.98(6) ?
O1 Na1 O2 3_666 . 94.02(6) ?
O3 Na1 O2 . 3_666 89.47(6) ?
O3 Na1 O2 3_666 3_666 90.53(6) ?
O1 Na1 O2 . 3_666 94.02(6) ?
O1 Na1 O2 3_666 3_666 85.98(6) ?
O2 Na1 O2 . 3_666 180.0 ?
O3 Na1 Na2 . . 92.63(5) ?
O3 Na1 Na2 3_666 . 87.37(5) ?
O1 Na1 Na2 . . 44.60(5) ?
O1 Na1 Na2 3_666 . 135.40(5) ?
O2 Na1 Na2 . . 41.52(4) ?
O2 Na1 Na2 3_666 . 138.48(4) ?
O3 Na1 Na2 . 1_455 87.37(5) ?
O3 Na1 Na2 3_666 1_455 92.63(5) ?
O1 Na1 Na2 . 1_455 135.40(5) ?
O1 Na1 Na2 3_666 1_455 44.60(5) ?
O2 Na1 Na2 . 1_455 138.48(4) ?
O2 Na1 Na2 3_666 1_455 41.52(4) ?
Na2 Na1 Na2 . 1_455 180.0 ?
O4 Na2 O4 3_766 . 180.00(9) ?
O4 Na2 O2 3_766 . 89.69(6) ?
O4 Na2 O2 . . 90.31(6) ?
O4 Na2 O2 3_766 3_766 90.31(6) ?
O4 Na2 O2 . 3_766 89.70(6) ?
O2 Na2 O2 . 3_766 180.00(7) ?
O4 Na2 O1 3_766 . 91.39(6) ?
O4 Na2 O1 . . 88.61(6) ?
O2 Na2 O1 . . 85.04(6) ?
O2 Na2 O1 3_766 . 94.96(6) ?
O4 Na2 O1 3_766 3_766 88.61(6) ?
O4 Na2 O1 . 3_766 91.39(6) ?
O2 Na2 O1 . 3_766 94.96(6) ?
O2 Na2 O1 3_766 3_766 85.04(6) ?
O1 Na2 O1 . 3_766 180.0 ?
O4 Na2 Na1 3_766 1_655 91.97(5) ?
O4 Na2 Na1 . 1_655 88.03(5) ?
O2 Na2 Na1 . 1_655 136.56(4) ?
O2 Na2 Na1 3_766 1_655 43.44(4) ?
O1 Na2 Na1 . 1_655 138.27(4) ?
O1 Na2 Na1 3_766 1_655 41.73(4) ?
O4 Na2 Na1 3_766 . 88.03(5) ?
O4 Na2 Na1 . . 91.97(5) ?
O2 Na2 Na1 . . 43.44(4) ?
O2 Na2 Na1 3_766 . 136.56(4) ?
O1 Na2 Na1 . . 41.73(4) ?
O1 Na2 Na1 3_766 . 138.27(4) ?
Na1 Na2 Na1 1_655 . 180.0 ?
C5 N1 C1 . . 124.4(3) ?
C5 N1 H1N . . 118(2) ?
C1 N1 H1N . . 117(2) ?
C10 N2 C6 . . 124.2(3) ?
C10 N2 H2N . . 119(2) ?
C6 N2 H2N . . 117(2) ?
C15 N3 C11 . . 124.1(3) ?
C15 N3 H3N . . 119.3(19) ?
C11 N3 H3N . . 116.6(19) ?
C20 N4 C16 . . 123.9(3) ?
C20 N4 H4N . . 117(2) ?
C16 N4 H4N . . 118(2) ?
C1 O1 Na1 . . 125.66(16) ?
C1 O1 Na2 . . 108.37(16) ?
Na1 O1 Na2 . . 93.66(6) yes
C6 O2 Na2 . . 125.17(17) ?
C6 O2 Na1 . . 113.11(15) ?
Na1 O2 Na2 . . 95.04(6) yes
C11 O3 Na1 . . 134.86(18) ?
C16 O4 Na2 . . 133.36(17) ?
F3 B1 F1 . . 108.9(3) ?
F3 B1 F4 . . 109.4(3) ?
F1 B1 F4 . . 109.6(3) ?
F3 B1 F2 . . 109.1(3) ?
F1 B1 F2 . . 110.2(3) ?
F4 B1 F2 . . 109.7(3) ?
O1 C1 N1 . . 118.9(2) ?
O1 C1 C2 . . 125.7(3) ?
N1 C1 C2 . . 115.3(3) ?
C3 C2 C1 . . 120.9(3) ?
C3 C2 H2 . . 119.6 ?
C1 C2 H2 . . 119.6 ?
C2 C3 C4 . . 120.6(3) ?
C2 C3 H3 . . 119.7 ?
C4 C3 H3 . . 119.7 ?
C5 C4 C3 . . 118.8(3) ?
C5 C4 H4 . . 120.6 ?
C3 C4 H4 . . 120.6 ?
C4 C5 N1 . . 120.0(3) ?
C4 C5 H5A . . 120.0 ?
N1 C5 H5A . . 120.0 ?
O2 C6 N2 . . 119.1(2) ?
O2 C6 C7 . . 125.2(3) ?
N2 C6 C7 . . 115.7(2) ?
C8 C7 C6 . . 120.4(3) ?
C8 C7 H7 . . 119.8 ?
C6 C7 H7 . . 119.8 ?
C7 C8 C9 . . 120.7(3) ?
C7 C8 H8A . . 119.6 ?
C9 C8 H8A . . 119.6 ?
C10 C9 C8 . . 118.9(3) ?
C10 C9 H9 . . 120.5 ?
C8 C9 H9 . . 120.5 ?
C9 C10 N2 . . 120.0(3) ?
C9 C10 H10 . . 120.0 ?
N2 C10 H10 . . 120.0 ?
O3 C11 N3 . . 119.0(3) ?
O3 C11 C12 . . 125.6(3) ?
N3 C11 C12 . . 115.3(3) ?
C13 C12 C11 . . 120.5(3) ?
C13 C12 H12 . . 119.8 ?
C11 C12 H12 . . 119.8 ?
C12 C13 C14 . . 121.6(3) ?
C12 C13 H13 . . 119.2 ?
C14 C13 H13 . . 119.2 ?
C15 C14 C13 . . 117.9(3) ?
C15 C14 H14 . . 121.1 ?
C13 C14 H14 . . 121.1 ?
C14 C15 N3 . . 120.6(3) ?
C14 C15 H15 . . 119.7 ?
N3 C15 H15 . . 119.7 ?
O4 C16 N4 . . 118.9(2) ?
O4 C16 C17 . . 125.8(3) ?
N4 C16 C17 . . 115.3(2) ?
C18 C17 C16 . . 121.0(3) ?
C18 C17 H17 . . 119.5 ?
C16 C17 H17 . . 119.5 ?
C17 C18 C19 . . 121.0(3) ?
C17 C18 H18 . . 119.5 ?
C19 C18 H18 . . 119.5 ?
C20 C19 C18 . . 118.2(3) ?
C20 C19 H19 . . 120.9 ?
C18 C19 H19 . . 120.9 ?
C19 C20 N4 . . 120.6(3) ?
C19 C20 H20 . . 119.7 ?
N4 C20 H20 . . 119.7 ?

loop_
_geom_bond_atom_site_label_1
_geom_bond_atom_site_label_2
_geom_bond_site_symmetry_2
_geom_bond_distance
_geom_bond_publ_flag
Na1 O1 . 2.4099(18) yes
Na1 O1 3_666 2.4100(18) ?
Na1 O2 . 2.4940(19) yes
Na1 O2 3_666 2.4941(19) ?
Na1 O3 . 2.3122(19) yes
Na1 O3 3_666 2.3123(19) ?
Na1 Na2 . 3.6129(6) ?
Na1 Na2 1_455 3.6130(6) ?
Na2 O1 . 2.5422(19) yes
Na2 O1 3_766 2.5422(19) ?
Na2 O2 . 2.4043(18) yes
Na2 O2 3_766 2.4043(18) ?
Na2 O4 3_766 2.3172(19) ?
Na2 O4 . 2.3172(19) yes
Na2 Na1 1_655 3.6129(6) ?
N1 C5 . 1.364(4) ?
N1 C1 . 1.369(3) ?
N1 H1N . 0.81(3) ?
N2 C10 . 1.366(3) ?
N2 C6 . 1.364(4) ?
N2 H2N . 0.88(3) ?
N3 C15 . 1.359(4) ?
N3 C11 . 1.369(4) ?
N3 H3N . 0.85(3) ?
N4 C20 . 1.363(4) ?
N4 C16 . 1.367(3) ?
N4 H4N . 0.88(3) ?
O1 C1 . 1.272(3) ?
O2 C6 . 1.265(3) ?
O3 C11 . 1.258(3) ?
O4 C16 . 1.266(3) ?
B1 F3 . 1.367(4) ?
B1 F1 . 1.376(4) ?
B1 F4 . 1.376(4) ?
B1 F2 . 1.392(4) ?
C1 C2 . 1.418(4) ?
C2 C3 . 1.372(4) ?
C2 H2 . 0.9500 ?
C3 C4 . 1.402(4) ?
C3 H3 . 0.9500 ?
C4 C5 . 1.351(4) ?
C4 H4 . 0.9500 ?
C5 H5A . 0.9500 ?
C6 C7 . 1.429(4) ?
C7 C8 . 1.370(4) ?
C7 H7 . 0.9500 ?
C8 C9 . 1.400(4) ?
C8 H8A . 0.9500 ?
C9 C10 . 1.353(4) ?
C9 H9 . 0.9500 ?
C10 H10 . 0.9500 ?
C11 C12 . 1.422(4) ?
C12 C13 . 1.361(4) ?
C12 H12 . 0.9500 ?
C13 C14 . 1.399(5) ?
C13 H13 . 0.9500 ?
C14 C15 . 1.352(5) ?
C14 H14 . 0.9500 ?
C15 H15 . 0.9500 ?
C16 C17 . 1.423(4) ?
C17 C18 . 1.357(4) ?
C17 H17 . 0.9500 ?
C18 C19 . 1.405(4) ?
C18 H18 . 0.9500 ?
C19 C20 . 1.348(4) ?
C19 H19 . 0.9500 ?
C20 H20 . 0.9500 ?

loop_
_geom_hbond_atom_site_label_D
_geom_hbond_atom_site_label_H
_geom_hbond_atom_site_label_A
_geom_hbond_site_symmetry_A
_geom_hbond_distance_DH
_geom_hbond_distance_HA
_geom_hbond_distance_DA
_geom_hbond_angle_DHA
N1 H1N O3 3_666 0.82(3) 1.97(3) 2.772(3) 168(3)
N2 H2N O4 3_766 0.88(3) 1.92(3) 2.776(3) 163(3)
N3 H3N O1 . 0.85(3) 2.00(3) 2.838(3) 169(3)
N4 H4N O2 . 0.87(3) 1.96(3) 2.827(3) 169(3)

loop_
_geom_torsion_atom_site_label_1
_geom_torsion_atom_site_label_2
_geom_torsion_atom_site_label_3
_geom_torsion_atom_site_label_4
_geom_torsion_site_symmetry_1
_geom_torsion_site_symmetry_4
_geom_torsion
O3 Na1 Na2 O4 . 3_766 179.47(7)
O3 Na1 Na2 O4 3_666 3_766 -0.53(7)
O1 Na1 Na2 O4 . 3_766 -94.31(8)
O1 Na1 Na2 O4 3_666 3_766 85.69(8)
O2 Na1 Na2 O4 . 3_766 91.64(8)
O2 Na1 Na2 O4 3_666 3_766 -88.36(8)
O3 Na1 Na2 O4 . . -0.53(7)
O3 Na1 Na2 O4 3_666 . 179.47(7)
O1 Na1 Na2 O4 . . 85.69(8)
O1 Na1 Na2 O4 3_666 . -94.31(8)
O2 Na1 Na2 O4 . . -88.36(8)
O2 Na1 Na2 O4 3_666 . 91.64(8)
O3 Na1 Na2 O2 . . 87.84(8)
O3 Na1 Na2 O2 3_666 . -92.16(8)
O1 Na1 Na2 O2 . . 174.06(9)
O1 Na1 Na2 O2 3_666 . -5.95(9)
O2 Na1 Na2 O2 3_666 . 180.0
O3 Na1 Na2 O2 . 3_766 -92.17(8)
O3 Na1 Na2 O2 3_666 3_766 87.84(8)
O1 Na1 Na2 O2 . 3_766 -5.94(9)
O1 Na1 Na2 O2 3_666 3_766 174.05(9)
O2 Na1 Na2 O2 . 3_766 180.0
O2 Na1 Na2 O2 3_666 3_766 0.0
O3 Na1 Na2 O1 . . -86.22(8)
O3 Na1 Na2 O1 3_666 . 93.78(8)
O1 Na1 Na2 O1 3_666 . 180.0
O2 Na1 Na2 O1 . . -174.06(9)
O2 Na1 Na2 O1 3_666 . 5.94(9)
O3 Na1 Na2 O1 . 3_766 93.78(8)
O3 Na1 Na2 O1 3_666 3_766 -86.22(8)
O1 Na1 Na2 O1 . 3_766 180.0
O1 Na1 Na2 O1 3_666 3_766 0.0
O2 Na1 Na2 O1 . 3_766 5.95(9)
O2 Na1 Na2 O1 3_666 3_766 -174.05(9)
O3 Na1 O1 C1 . . -149.7(2)
O3 Na1 O1 C1 3_666 . 30.3(2)
O2 Na1 O1 C1 . . 119.7(2)
O2 Na1 O1 C1 3_666 . -60.3(2)
Na2 Na1 O1 C1 . . 115.8(2)
Na2 Na1 O1 C1 1_455 . -64.2(2)
O3 Na1 O1 Na2 . . 94.54(7)
O3 Na1 O1 Na2 3_666 . -85.46(7)
O2 Na1 O1 Na2 . . 3.95(6)
O2 Na1 O1 Na2 3_666 . -176.05(6)
Na2 Na1 O1 Na2 1_455 . 180.0
O4 Na2 O1 C1 3_766 . -44.09(17)
O4 Na2 O1 C1 . . 135.91(17)
O2 Na2 O1 C1 . . -133.66(17)
O2 Na2 O1 C1 3_766 . 46.34(17)
Na1 Na2 O1 C1 1_655 . 50.44(19)
Na1 Na2 O1 C1 . . -129.56(19)
O4 Na2 O1 Na1 3_766 . 85.47(6)
O4 Na2 O1 Na1 . . -94.53(6)
O2 Na2 O1 Na1 . . -4.10(6)
O2 Na2 O1 Na1 3_766 . 175.90(6)
Na1 Na2 O1 Na1 1_655 . 180.0
O4 Na2 O2 C6 3_766 . 35.5(2)
O4 Na2 O2 C6 . . -144.5(2)
O1 Na2 O2 C6 . . 126.9(2)
O1 Na2 O2 C6 3_766 . -53.1(2)
Na1 Na2 O2 C6 1_655 . -57.0(2)
Na1 Na2 O2 C6 . . 123.0(2)
O4 Na2 O2 Na1 3_766 . -87.46(7)
O4 Na2 O2 Na1 . . 92.54(7)
O1 Na2 O2 Na1 . . 3.97(6)
O1 Na2 O2 Na1 3_766 . -176.03(6)
Na1 Na2 O2 Na1 1_655 . 180.0
O3 Na1 O2 C6 . . 134.85(18)
O3 Na1 O2 C6 3_666 . -45.15(18)
O1 Na1 O2 C6 . . -135.97(18)
O1 Na1 O2 C6 3_666 . 44.03(18)
Na2 Na1 O2 C6 . . -131.8(2)
Na2 Na1 O2 C6 1_455 . 48.2(2)
O3 Na1 O2 Na2 . . -93.36(6)
O3 Na1 O2 Na2 3_666 . 86.64(6)
O1 Na1 O2 Na2 . . -4.18(6)
O1 Na1 O2 Na2 3_666 . 175.82(6)
Na2 Na1 O2 Na2 1_455 . 180.0
O1 Na1 O3 C11 . . 15.4(2)
O1 Na1 O3 C11 3_666 . -164.6(2)
O2 Na1 O3 C11 . . 101.3(2)
O2 Na1 O3 C11 3_666 . -78.7(2)
Na2 Na1 O3 C11 . . 59.9(2)
Na2 Na1 O3 C11 1_455 . -120.1(2)
O2 Na2 O4 C16 . . 13.2(2)
O2 Na2 O4 C16 3_766 . -166.8(2)
O1 Na2 O4 C16 . . 98.2(2)
O1 Na2 O4 C16 3_766 . -81.8(2)
Na1 Na2 O4 C16 1_655 . -123.4(2)
Na1 Na2 O4 C16 . . 56.6(2)
Na1 O1 C1 N1 . . -23.0(3)
Na2 O1 C1 N1 . . 85.7(2)
Na1 O1 C1 C2 . . 157.7(2)
Na2 O1 C1 C2 . . -93.6(3)
C5 N1 C1 O1 . . -177.1(2)
C5 N1 C1 C2 . . 2.3(4)
O1 C1 C2 C3 . . 177.4(3)
N1 C1 C2 C3 . . -1.9(4)
C1 C2 C3 C4 . . 0.7(4)
C2 C3 C4 C5 . . 0.4(5)
C3 C4 C5 N1 . . -0.2(4)
C1 N1 C5 C4 . . -1.3(4)
Na2 O2 C6 N2 . . -29.1(3)
Na1 O2 C6 N2 . . 85.5(2)
Na2 O2 C6 C7 . . 150.4(2)
Na1 O2 C6 C7 . . -94.9(3)
C10 N2 C6 O2 . . -179.3(2)
C10 N2 C6 C7 . . 1.1(4)
O2 C6 C7 C8 . . -179.3(3)
N2 C6 C7 C8 . . 0.2(4)
C6 C7 C8 C9 . . -0.8(4)
C7 C8 C9 C10 . . 0.2(5)
C8 C9 C10 N2 . . 1.1(4)
C6 N2 C10 C9 . . -1.8(4)
Na1 O3 C11 N3 . . -7.7(4)
Na1 O3 C11 C12 . . 172.15(19)
C15 N3 C11 O3 . . -180.0(3)
C15 N3 C11 C12 . . 0.2(4)
O3 C11 C12 C13 . . -179.0(3)
N3 C11 C12 C13 . . 0.8(4)
C11 C12 C13 C14 . . -1.2(5)
C12 C13 C14 C15 . . 0.5(5)
C13 C14 C15 N3 . . 0.5(5)
C11 N3 C15 C14 . . -0.8(5)
Na2 O4 C16 N4 . . -3.1(4)
Na2 O4 C16 C17 . . 176.24(19)
C20 N4 C16 O4 . . -179.7(2)
C20 N4 C16 C17 . . 0.9(4)
O4 C16 C17 C18 . . 179.6(3)
N4 C16 C17 C18 . . -1.0(4)
C16 C17 C18 C19 . . 0.6(5)
C17 C18 C19 C20 . . 0.0(5)
C18 C19 C20 N4 . . -0.1(4)
C16 N4 C20 C19 . . -0.3(4)
